data_4069231
loop_
_publ_author_name
'Kenward, Alyson L.'
'Piers, Warren E.'
'Parvez, Masood'

_publ_section_title
;
 Low-Coordinate Organoyttrium Complexes Supported by \b-Diketiminato
 Ligands
;
_journal_issue 10
_journal_name_full Organometallics
_journal_page_first 3012
_journal_paper_doi 10.1021/om900082d
_journal_volume 28
_journal_year 2009
_chemical_formula_sum 'C41.5 H57 N2 Si Y'
_chemical_formula_weight 700.89
_chemical_name_systematic
;
 ?
;
_space_group_IT_number 2
_symmetry_cell_setting triclinic
_symmetry_space_group_name_Hall '-P 1'
_symmetry_space_group_name_H-M 'P -1'
_atom_sites_solution_hydrogens geom
_atom_sites_solution_primary direct
_atom_sites_solution_secondary difmap
_cell_angle_alpha 65.353(11)
_cell_angle_beta 62.474(12)
_cell_angle_gamma 65.944(13)
_cell_formula_units_Z 2
_cell_length_a 13.429(3)
_cell_length_b 13.665(3)
_cell_length_c 13.679(3)
_cell_measurement_reflns_used 16989
_cell_measurement_temperature 173(2)
_cell_measurement_theta_max 27.5
_cell_measurement_theta_min 3.4
_cell_volume 1950.0(8)
_computing_cell_refinement 'HKL DENZO (Otwinowski & Minor, 1997)'
_computing_data_collection 'COLLECT (Hooft, 1998)'
_computing_data_reduction 'SCALEPACK (Otwinowski & Minor, 1997)'
_computing_molecular_graphics 'ORTEPII (Johnson, 1976)'
_computing_publication_material 'SHELXL-97 (Sheldrick, 1997)'
_computing_structure_refinement 'SHELXL-97 (Sheldrick, 1997)'
_computing_structure_solution 'SAPI91 (Fan, 1991)'
_diffrn_ambient_temperature 173(2)
_diffrn_measured_fraction_theta_full 0.995
_diffrn_measured_fraction_theta_max 0.995
_diffrn_measurement_device_type 'Nonius KappaCCD'
_diffrn_measurement_method ' \w and \f '
_diffrn_radiation_monochromator graphite
_diffrn_radiation_source 'fine-focus sealed tube'
_diffrn_radiation_type MoK\a
_diffrn_radiation_wavelength 0.71073
_diffrn_reflns_av_R_equivalents 0.0377
_diffrn_reflns_av_sigmaI/netI 0.0550
_diffrn_reflns_limit_h_max 17
_diffrn_reflns_limit_h_min -17
_diffrn_reflns_limit_k_max 17
_diffrn_reflns_limit_k_min -17
_diffrn_reflns_limit_l_max 17
_diffrn_reflns_limit_l_min -17
_diffrn_reflns_number 16989
_diffrn_reflns_theta_full 27.49
_diffrn_reflns_theta_max 27.49
_diffrn_reflns_theta_min 3.36
_exptl_absorpt_coefficient_mu 1.555
_exptl_absorpt_correction_T_max 0.8857
_exptl_absorpt_correction_T_min 0.7671
_exptl_absorpt_correction_type multi-scan
_exptl_absorpt_process_details 'SORTAV: (Blessing, 1997)'
_exptl_crystal_colour colorless
_exptl_crystal_density_diffrn 1.194
_exptl_crystal_density_meas ?
_exptl_crystal_density_method 'not measured'
_exptl_crystal_description prism
_exptl_crystal_F_000 746
_exptl_crystal_size_max 0.18
_exptl_crystal_size_mid 0.16
_exptl_crystal_size_min 0.08
_refine_diff_density_max 0.424
_refine_diff_density_min -0.446
_refine_diff_density_rms 0.061
_refine_ls_extinction_method none
_refine_ls_goodness_of_fit_ref 1.013
_refine_ls_hydrogen_treatment constr
_refine_ls_matrix_type full
_refine_ls_number_parameters 434
_refine_ls_number_reflns 8910
_refine_ls_number_restraints 0
_refine_ls_restrained_S_all 1.013
_refine_ls_R_factor_all 0.0601
_refine_ls_R_factor_gt 0.0416
_refine_ls_shift/su_max 0.013
_refine_ls_shift/su_mean 0.000
_refine_ls_structure_factor_coef Fsqd
_refine_ls_weighting_details 'calc w=1/[\s^2^(Fo^2^)+(0.0350P)^2^+1.3700P] where P=(Fo^2^+2Fc^2^)/3'
_refine_ls_weighting_scheme calc
_refine_ls_wR_factor_gt 0.0858
_refine_ls_wR_factor_ref 0.0933
_reflns_number_gt 7247
_reflns_number_total 8910
_reflns_threshold_expression >2sigma(I)
_cod_data_source_file om900082d_si_006.cif
_cod_data_source_block Compound_I
_cod_depositor_comments
;
The following automatic conversions were performed:

'_symmetry_cell_setting' value 'Triclinic' changed to 'triclinic'
according to /home/saulius/struct/CIF-dictionaries/cif_core.dic
dictionary named 'cif_core.dic' version 2.4.2 from 2011-04-26.

Automatic conversion script
Id: cif_fix_values 1715 2011-07-08 13:25:40Z adriana 

The following automatic conversions were performed:

'_exptl_crystal_density_meas' value 'not measured' was changed to '?'
- the value is perceived as not measured.

Automatic conversion script
Id: cif_fix_values 3008 2015-01-20 13:52:24Z robertas 
;
_cod_original_cell_volume 1950.0(7)
_cod_original_formula_sum 'C41.50 H57 N2 Si Y'
_cod_database_code 4069231

loop_
_symmetry_equiv_pos_as_xyz
'x, y, z'
'-x, -y, -z'

loop_
_atom_site_label
_atom_site_type_symbol
_atom_site_fract_x
_atom_site_fract_y
_atom_site_fract_z
_atom_site_U_iso_or_equiv
_atom_site_adp_type
_atom_site_occupancy
_atom_site_symmetry_multiplicity
_atom_site_calc_flag
_atom_site_refinement_flags
Y1 Y 0.133143(18) 0.474537(18) 0.887537(18) 0.02140(7) Uani 1 1 d .
Si1 Si 0.31301(6) 0.69690(6) 0.73573(6) 0.03583(17) Uani 1 1 d .
N1 N 0.29145(16) 0.31219(15) 0.86692(16) 0.0250(4) Uani 1 1 d .
N2 N 0.10963(16) 0.43271(16) 0.75470(16) 0.0278(4) Uani 1 1 d .
C1 C 0.2132(2) 0.6159(2) 0.8556(2) 0.0320(5) Uani 1 1 d .
H1A H 0.1431 0.6748 0.8825 0.038 Uiso 1 1 calc R
H1B H 0.2490 0.5828 0.9153 0.038 Uiso 1 1 calc R
C3 C 0.4854(2) 0.2522(3) 0.7241(3) 0.0461(7) Uani 1 1 d .
H3A H 0.5355 0.3007 0.6975 0.069 Uiso 1 1 calc R
H3B H 0.5036 0.2224 0.6620 0.069 Uiso 1 1 calc R
H3C H 0.4989 0.1903 0.7905 0.069 Uiso 1 1 calc R
C4 C 0.35896(19) 0.31901(19) 0.7582(2) 0.0287(5) Uani 1 1 d .
C5 C 0.3200(2) 0.3885(2) 0.6651(2) 0.0325(5) Uani 1 1 d .
H5 H 0.3754 0.4129 0.5906 0.039 Uiso 1 1 d R
C6 C 0.2064(2) 0.4322(2) 0.6614(2) 0.0299(5) Uani 1 1 d .
C7 C 0.1974(2) 0.4799(3) 0.5437(2) 0.0463(7) Uani 1 1 d .
H7A H 0.1686 0.4314 0.5324 0.069 Uiso 1 1 calc R
H7B H 0.2744 0.4845 0.4852 0.069 Uiso 1 1 calc R
H7C H 0.1433 0.5547 0.5371 0.069 Uiso 1 1 calc R
C8 C 0.33148(19) 0.22569(19) 0.9571(2) 0.0282(5) Uani 1 1 d .
C9 C 0.4053(2) 0.2393(2) 0.9945(2) 0.0326(5) Uani 1 1 d .
C10 C 0.4336(2) 0.1563(2) 1.0879(2) 0.0418(6) Uani 1 1 d .
H10 H 0.4838 0.1637 1.1150 0.050 Uiso 1 1 d R
C11 C 0.3928(3) 0.0626(2) 1.1408(3) 0.0484(7) Uani 1 1 d .
H11 H 0.4131 0.0073 1.2053 0.058 Uiso 1 1 d R
C12 C 0.3222(3) 0.0497(2) 1.1021(2) 0.0448(7) Uani 1 1 d .
H12 H 0.2948 -0.0161 1.1376 0.054 Uiso 1 1 d R
C13 C 0.2884(2) 0.1308(2) 1.0109(2) 0.0351(6) Uani 1 1 d .
C14 C 0.1217(4) 0.0517(3) 1.0674(4) 0.0876(14) Uani 1 1 d .
H14A H 0.0724 0.0447 1.0389 0.105 Uiso 1 1 d R
H14B H 0.0750 0.0920 1.1241 0.105 Uiso 1 1 d R
H14C H 0.1632 -0.0212 1.1015 0.105 Uiso 1 1 d R
C15 C 0.2085(2) 0.1166(2) 0.9706(3) 0.0424(7) Uani 1 1 d .
H15 H 0.1671 0.1907 0.9385 0.051 Uiso 1 1 d R
C16 C 0.2790(3) 0.0629(3) 0.8717(4) 0.0788(12) Uani 1 1 d .
H16A H 0.2280 0.0540 0.8467 0.095 Uiso 1 1 d R
H16B H 0.3291 -0.0088 0.8963 0.095 Uiso 1 1 d R
H16C H 0.3254 0.1109 0.8093 0.095 Uiso 1 1 d R
C17 C 0.4074(3) 0.4095(2) 1.0214(2) 0.0445(7) Uani 1 1 d .
H17A H 0.4398 0.4724 0.9841 0.053 Uiso 1 1 d R
H17B H 0.4289 0.3641 1.0879 0.053 Uiso 1 1 d R
H17C H 0.3241 0.4354 1.0445 0.053 Uiso 1 1 d R
C18 C 0.4543(2) 0.3402(2) 0.9389(2) 0.0369(6) Uani 1 1 d .
H18 H 0.4305 0.3847 0.8737 0.044 Uiso 1 1 d R
C19 C 0.5886(2) 0.3062(3) 0.8940(3) 0.0582(9) Uani 1 1 d .
H19A H 0.6164 0.3718 0.8593 0.070 Uiso 1 1 d R
H19B H 0.6185 0.2666 0.8381 0.070 Uiso 1 1 d R
H19C H 0.6147 0.2588 0.9574 0.070 Uiso 1 1 d R
C20 C 0.0002(2) 0.4721(2) 0.7375(2) 0.0312(5) Uani 1 1 d .
C21 C -0.0409(2) 0.4021(2) 0.7224(2) 0.0394(6) Uani 1 1 d .
C22 C -0.1481(2) 0.4468(3) 0.7059(2) 0.0468(7) Uani 1 1 d .
H22 H -0.1792 0.4008 0.6962 0.056 Uiso 1 1 d R
C23 C -0.2102(2) 0.5554(3) 0.7033(2) 0.0516(8) Uani 1 1 d .
H23 H -0.2825 0.5846 0.6900 0.062 Uiso 1 1 d R
C24 C -0.1700(2) 0.6232(3) 0.7205(2) 0.0436(7) Uani 1 1 d .
H24 H -0.2147 0.6990 0.7194 0.052 Uiso 1 1 d R
C25 C -0.0647(2) 0.5824(2) 0.73902(19) 0.0309(5) Uani 1 1 d .
C26 C -0.0641(2) 0.7775(2) 0.7168(2) 0.0463(7) Uani 1 1 d .
H26A H -0.0417 0.7933 0.6337 0.069 Uiso 1 1 calc R
H26B H -0.0264 0.8156 0.7313 0.069 Uiso 1 1 calc R
H26C H -0.1488 0.8044 0.7511 0.069 Uiso 1 1 calc R
C27 C -0.0253(2) 0.65106(19) 0.77037(19) 0.0291(5) Uani 1 1 d .
H27 H 0.0618 0.6281 0.7409 0.035 Uiso 1 1 calc R
C28 C -0.06680(19) 0.61781(19) 0.90334(19) 0.0263(5) Uani 1 1 d .
H28A H -0.1332 0.5841 0.9433 0.032 Uiso 1 1 calc R
H28B H -0.0811 0.6780 0.9344 0.032 Uiso 1 1 calc R
C29 C 0.0298(4) 0.2425(4) 0.6365(4) 0.0931(14) Uani 1 1 d .
H29A H 0.0716 0.1650 0.6465 0.112 Uiso 1 1 d R
H29B H 0.0704 0.2858 0.5627 0.112 Uiso 1 1 d R
H29C H -0.0471 0.2525 0.6409 0.112 Uiso 1 1 d R
C30 C 0.0226(3) 0.2810(3) 0.7306(3) 0.0521(8) Uani 1 1 d .
H30 H 0.0994 0.2738 0.7242 0.062 Uiso 1 1 d R
C31 C -0.0350(4) 0.2090(3) 0.8504(4) 0.0894(14) Uani 1 1 d .
H31A H 0.0075 0.1324 0.8535 0.107 Uiso 1 1 d R
H31B H -0.1144 0.2194 0.8620 0.107 Uiso 1 1 d R
H31C H -0.0330 0.2279 0.9096 0.107 Uiso 1 1 d R
C32 C 0.4600(2) 0.6043(3) 0.6764(3) 0.0516(8) Uani 1 1 d .
H32A H 0.5094 0.6495 0.6141 0.062 Uiso 1 1 d R
H32B H 0.4526 0.5544 0.6488 0.062 Uiso 1 1 d R
H32C H 0.4934 0.5618 0.7354 0.062 Uiso 1 1 d R
C33 C 0.3356(3) 0.7982(3) 0.7785(3) 0.0686(10) Uani 1 1 d .
H33A H 0.3888 0.8381 0.7139 0.082 Uiso 1 1 d R
H33B H 0.3661 0.7589 0.8398 0.082 Uiso 1 1 d R
H33C H 0.2617 0.8500 0.8040 0.082 Uiso 1 1 d R
C34 C 0.2543(2) 0.7783(2) 0.6149(2) 0.0427(7) Uani 1 1 d .
C35 C 0.2576(2) 0.7254(3) 0.5453(2) 0.0524(8) Uani 1 1 d .
H35 H 0.2915 0.6463 0.5583 0.063 Uiso 1 1 d R
C36 C 0.2137(3) 0.7856(4) 0.4557(3) 0.0720(12) Uani 1 1 d .
H36 H 0.2165 0.7471 0.4093 0.086 Uiso 1 1 d R
C37 C 0.1658(3) 0.9003(4) 0.4349(3) 0.0897(16) Uani 1 1 d .
H37 H 0.1371 0.9421 0.3724 0.108 Uiso 1 1 d R
C38 C 0.1606(4) 0.9526(4) 0.5036(5) 0.0985(17) Uani 1 1 d .
H38 H 0.1233 1.0311 0.4924 0.118 Uiso 1 1 d R
C39 C 0.2043(3) 0.8940(3) 0.5917(4) 0.0737(11) Uani 1 1 d .
H39 H 0.2030 0.9329 0.6370 0.088 Uiso 1 1 d R
C40 C 0.4617(7) 1.0381(5) 0.4995(8) 0.095(3) Uani 0.50 1 d PG
C41 C 0.4970(6) 0.9590(5) 0.4430(6) 0.064(3) Uani 0.50 1 d PG
H41 H 0.4577 0.9688 0.3955 0.077 Uiso 0.50 1 calc PR
C42 C 0.5897(7) 0.8655(5) 0.4558(6) 0.078(3) Uani 0.50 1 d PG
H42 H 0.6138 0.8114 0.4172 0.093 Uiso 0.50 1 calc PR
C43 C 0.6472(7) 0.8511(8) 0.5252(8) 0.094(6) Uani 0.50 1 d PG
H43 H 0.7105 0.7872 0.5340 0.113 Uiso 0.50 1 calc PR
C44 C 0.6119(10) 0.9302(10) 0.5817(7) 0.135(9) Uani 0.50 1 d PG
H44 H 0.6511 0.9203 0.6291 0.162 Uiso 0.50 1 calc PR
C45 C 0.5191(9) 1.0237(8) 0.5689(7) 0.128(7) Uani 0.50 1 d PG
H45 H 0.4950 1.0777 0.6075 0.153 Uiso 0.50 1 calc PR
C46 C 0.3703(18) 1.1265(19) 0.4758(18) 0.169(14) Uani 0.50 1 d P
H46A H 0.4006 1.1809 0.4033 0.253 Uiso 0.50 1 calc PR
H46B H 0.3283 1.1623 0.5381 0.253 Uiso 0.50 1 calc PR
H46C H 0.3172 1.0992 0.4693 0.253 Uiso 0.50 1 calc PR

loop_
_atom_site_aniso_label
_atom_site_aniso_U_11
_atom_site_aniso_U_22
_atom_site_aniso_U_33
_atom_site_aniso_U_23
_atom_site_aniso_U_13
_atom_site_aniso_U_12
Y1 0.01889(10) 0.02129(11) 0.02168(11) -0.00472(8) -0.00758(8) -0.00406(8)
Si1 0.0388(4) 0.0337(4) 0.0372(4) -0.0016(3) -0.0146(3) -0.0189(3)
N1 0.0230(9) 0.0221(9) 0.0306(11) -0.0081(8) -0.0120(8) -0.0031(8)
N2 0.0237(10) 0.0322(11) 0.0288(11) -0.0103(9) -0.0116(8) -0.0043(8)
C1 0.0327(13) 0.0300(13) 0.0324(13) -0.0047(11) -0.0127(11) -0.0103(10)
C3 0.0288(13) 0.0545(18) 0.0461(17) -0.0250(14) -0.0135(12) 0.0083(12)
C4 0.0240(11) 0.0295(12) 0.0341(13) -0.0147(11) -0.0099(10) -0.0031(10)
C5 0.0270(12) 0.0404(14) 0.0259(12) -0.0102(11) -0.0071(10) -0.0069(11)
C6 0.0295(12) 0.0345(13) 0.0295(13) -0.0125(11) -0.0124(10) -0.0063(10)
C7 0.0376(15) 0.069(2) 0.0287(14) -0.0131(14) -0.0128(12) -0.0107(14)
C8 0.0251(11) 0.0229(11) 0.0312(13) -0.0092(10) -0.0117(10) 0.0024(9)
C9 0.0257(12) 0.0334(13) 0.0348(14) -0.0107(11) -0.0136(10) 0.0003(10)
C10 0.0374(14) 0.0421(16) 0.0434(16) -0.0117(13) -0.0235(13) 0.0022(12)
C11 0.0538(18) 0.0311(15) 0.0458(17) -0.0037(13) -0.0276(15) 0.0063(13)
C12 0.0527(17) 0.0231(13) 0.0487(17) -0.0052(12) -0.0196(14) -0.0039(12)
C13 0.0338(13) 0.0236(12) 0.0425(15) -0.0120(11) -0.0144(12) 0.0011(10)
C14 0.116(3) 0.085(3) 0.090(3) 0.011(2) -0.050(3) -0.074(3)
C15 0.0495(16) 0.0273(13) 0.0545(18) -0.0108(12) -0.0220(14) -0.0104(12)
C16 0.072(2) 0.083(3) 0.115(3) -0.068(3) -0.047(2) 0.007(2)
C17 0.0485(16) 0.0491(17) 0.0488(17) -0.0112(14) -0.0248(14) -0.0185(14)
C18 0.0313(13) 0.0445(15) 0.0393(15) -0.0077(12) -0.0181(11) -0.0117(12)
C19 0.0337(15) 0.081(2) 0.059(2) -0.0141(18) -0.0176(14) -0.0182(16)
C20 0.0263(12) 0.0444(15) 0.0246(12) -0.0086(11) -0.0115(10) -0.0091(11)
C21 0.0363(14) 0.0567(17) 0.0340(14) -0.0153(13) -0.0138(12) -0.0164(13)
C22 0.0370(15) 0.078(2) 0.0393(16) -0.0222(15) -0.0148(13) -0.0202(15)
C23 0.0299(14) 0.090(3) 0.0417(17) -0.0256(17) -0.0174(13) -0.0094(16)
C24 0.0304(13) 0.0613(18) 0.0318(14) -0.0141(13) -0.0163(11) 0.0016(13)
C25 0.0244(11) 0.0415(14) 0.0200(11) -0.0042(10) -0.0101(9) -0.0046(10)
C26 0.0420(15) 0.0353(15) 0.0373(15) 0.0033(12) -0.0147(13) -0.0011(12)
C27 0.0228(11) 0.0281(12) 0.0243(12) -0.0010(10) -0.0084(9) -0.0022(9)
C28 0.0243(11) 0.0245(11) 0.0250(12) -0.0043(9) -0.0090(9) -0.0043(9)
C29 0.096(3) 0.093(3) 0.134(4) -0.069(3) -0.065(3) 0.001(3)
C30 0.0530(18) 0.0539(19) 0.071(2) -0.0214(16) -0.0324(17) -0.0185(15)
C31 0.095(3) 0.063(2) 0.114(4) 0.005(2) -0.051(3) -0.039(2)
C32 0.0353(15) 0.061(2) 0.0475(18) -0.0011(15) -0.0133(13) -0.0184(14)
C33 0.095(3) 0.066(2) 0.067(2) -0.0074(18) -0.028(2) -0.053(2)
C34 0.0394(15) 0.0403(15) 0.0397(15) 0.0085(12) -0.0158(12) -0.0208(13)
C35 0.0372(15) 0.071(2) 0.0374(16) -0.0031(15) -0.0126(13) -0.0177(15)
C36 0.0436(18) 0.125(4) 0.0372(18) -0.005(2) -0.0131(15) -0.033(2)
C37 0.067(2) 0.113(4) 0.057(2) 0.044(2) -0.040(2) -0.042(3)
C38 0.097(3) 0.066(3) 0.112(4) 0.041(3) -0.070(3) -0.032(2)
C39 0.083(3) 0.0427(19) 0.091(3) 0.0137(18) -0.050(2) -0.0243(18)
C40 0.063(6) 0.050(5) 0.120(8) -0.021(6) 0.021(6) -0.030(4)
C41 0.103(10) 0.079(7) 0.048(6) -0.023(5) -0.025(7) -0.058(7)
C42 0.101(7) 0.067(5) 0.059(5) -0.015(4) -0.029(5) -0.018(5)
C43 0.075(9) 0.063(7) 0.122(14) -0.021(8) -0.034(9) -0.004(6)
C44 0.131(13) 0.27(3) 0.066(7) -0.038(10) -0.012(8) -0.140(16)
C45 0.105(13) 0.20(2) 0.104(14) -0.055(13) 0.006(12) -0.099(14)
C46 0.078(10) 0.130(15) 0.19(3) 0.050(17) -0.024(14) -0.047(10)

loop_
_atom_type_symbol
_atom_type_description
_atom_type_scat_dispersion_real
_atom_type_scat_dispersion_imag
_atom_type_scat_source
C C 0.0033 0.0016 'International Tables Vol C Tables 4.2.6.8 and 6.1.1.4'
H H 0.0000 0.0000 'International Tables Vol C Tables 4.2.6.8 and 6.1.1.4'
N N 0.0061 0.0033 'International Tables Vol C Tables 4.2.6.8 and 6.1.1.4'
Si Si 0.0817 0.0704 'International Tables Vol C Tables 4.2.6.8 and 6.1.1.4'
Y Y -2.7962 3.5667 'International Tables Vol C Tables 4.2.6.8 and 6.1.1.4'

loop_
_geom_angle_atom_site_label_1
_geom_angle_atom_site_label_2
_geom_angle_atom_site_label_3
_geom_angle
_geom_angle_site_symmetry_1
_geom_angle_site_symmetry_3
N2 Y1 C1 127.90(8) . .
N2 Y1 N1 80.46(7) . .
C1 Y1 N1 106.13(8) . .
N2 Y1 C28 124.54(8) . 2_567
C1 Y1 C28 107.49(8) . 2_567
N1 Y1 C28 87.66(7) . 2_567
N2 Y1 C28 86.14(7) . .
C1 Y1 C28 89.90(8) . .
N1 Y1 C28 163.34(7) . .
C28 Y1 C28 91.86(7) 2_567 .
N2 Y1 C27 63.96(7) . .
C1 Y1 C27 87.09(8) . .
N1 Y1 C27 141.98(7) . .
C28 Y1 C27 122.83(7) 2_567 .
C28 Y1 C27 31.77(7) . .
N2 Y1 C6 24.71(6) . .
C1 Y1 C6 108.84(8) . .
N1 Y1 C6 68.55(7) . .
C28 Y1 C6 140.80(7) 2_567 .
C28 Y1 C6 102.39(7) . .
C27 Y1 C6 73.45(7) . .
N2 Y1 Y1 110.50(5) . 2_567
C1 Y1 Y1 102.15(7) . 2_567
N1 Y1 Y1 132.33(5) . 2_567
C28 Y1 Y1 47.09(5) 2_567 2_567
C28 Y1 Y1 44.77(5) . 2_567
C27 Y1 Y1 76.05(5) . 2_567
C6 Y1 Y1 134.69(5) . 2_567
C1 Si1 C32 111.64(13) . .
C1 Si1 C33 112.63(14) . .
C32 Si1 C33 107.02(17) . .
C1 Si1 C34 110.07(11) . .
C32 Si1 C34 107.13(14) . .
C33 Si1 C34 108.12(15) . .
C4 N1 C8 119.65(19) . .
C4 N1 Y1 112.19(14) . .
C8 N1 Y1 126.61(15) . .
C6 N2 C20 117.33(19) . .
C6 N2 Y1 109.36(14) . .
C20 N2 Y1 122.46(15) . .
Si1 C1 Y1 137.77(13) . .
Si1 C1 H1A 102.7 . .
Y1 C1 H1A 102.7 . .
Si1 C1 H1B 102.7 . .
Y1 C1 H1B 102.7 . .
H1A C1 H1B 105.0 . .
C4 C3 H3A 109.5 . .
C4 C3 H3B 109.5 . .
H3A C3 H3B 109.5 . .
C4 C3 H3C 109.5 . .
H3A C3 H3C 109.5 . .
H3B C3 H3C 109.5 . .
N1 C4 C5 123.3(2) . .
N1 C4 C3 122.0(2) . .
C5 C4 C3 114.7(2) . .
C6 C5 C4 130.1(2) . .
C6 C5 H5 110.3 . .
C4 C5 H5 119.6 . .
N2 C6 C5 123.8(2) . .
N2 C6 C7 119.8(2) . .
C5 C6 C7 116.3(2) . .
N2 C6 Y1 45.93(11) . .
C5 C6 Y1 85.80(14) . .
C7 C6 Y1 145.90(18) . .
C6 C7 H7A 109.5 . .
C6 C7 H7B 109.5 . .
H7A C7 H7B 109.5 . .
C6 C7 H7C 109.5 . .
H7A C7 H7C 109.5 . .
H7B C7 H7C 109.5 . .
C9 C8 C13 121.2(2) . .
C9 C8 N1 120.9(2) . .
C13 C8 N1 117.8(2) . .
C10 C9 C8 117.9(2) . .
C10 C9 C18 118.9(2) . .
C8 C9 C18 123.2(2) . .
C11 C10 C9 121.5(3) . .
C11 C10 H10 118.9 . .
C9 C10 H10 119.6 . .
C12 C11 C10 119.8(3) . .
C12 C11 H11 120.6 . .
C10 C11 H11 119.6 . .
C11 C12 C13 121.6(3) . .
C11 C12 H12 120.3 . .
C13 C12 H12 118.1 . .
C12 C13 C8 117.9(2) . .
C12 C13 C15 121.1(2) . .
C8 C13 C15 121.0(2) . .
C15 C14 H14A 110.8 . .
C15 C14 H14B 108.0 . .
H14A C14 H14B 109.5 . .
C15 C14 H14C 109.6 . .
H14A C14 H14C 109.5 . .
H14B C14 H14C 109.5 . .
C13 C15 C14 113.0(3) . .
C13 C15 C16 110.8(2) . .
C14 C15 C16 111.0(3) . .
C13 C15 H15 106.1 . .
C14 C15 H15 109.7 . .
C16 C15 H15 105.9 . .
C15 C16 H16A 110.4 . .
C15 C16 H16B 109.8 . .
H16A C16 H16B 109.5 . .
C15 C16 H16C 108.1 . .
H16A C16 H16C 109.5 . .
H16B C16 H16C 109.5 . .
C18 C17 H17A 109.6 . .
C18 C17 H17B 109.3 . .
H17A C17 H17B 109.5 . .
C18 C17 H17C 109.5 . .
H17A C17 H17C 109.5 . .
H17B C17 H17C 109.5 . .
C9 C18 C17 111.5(2) . .
C9 C18 C19 111.9(2) . .
C17 C18 C19 109.8(2) . .
C9 C18 H18 106.9 . .
C17 C18 H18 109.3 . .
C19 C18 H18 107.3 . .
C18 C19 H19A 109.6 . .
C18 C19 H19B 110.0 . .
H19A C19 H19B 109.5 . .
C18 C19 H19C 108.8 . .
H19A C19 H19C 109.5 . .
H19B C19 H19C 109.5 . .
C21 C20 C25 121.4(2) . .
C21 C20 N2 121.2(2) . .
C25 C20 N2 117.4(2) . .
C20 C21 C22 117.7(3) . .
C20 C21 C30 122.0(2) . .
C22 C21 C30 120.1(2) . .
C23 C22 C21 121.3(3) . .
C23 C22 H22 118.8 . .
C21 C22 H22 119.8 . .
C22 C23 C24 120.5(2) . .
C22 C23 H23 119.7 . .
C24 C23 H23 119.8 . .
C23 C24 C25 120.5(3) . .
C23 C24 H24 119.8 . .
C25 C24 H24 119.7 . .
C24 C25 C20 118.5(2) . .
C24 C25 C27 121.2(2) . .
C20 C25 C27 120.04(19) . .
C27 C26 H26A 109.5 . .
C27 C26 H26B 109.5 . .
H26A C26 H26B 109.5 . .
C27 C26 H26C 109.5 . .
H26A C26 H26C 109.5 . .
H26B C26 H26C 109.5 . .
C25 C27 C26 114.0(2) . .
C25 C27 C28 107.67(18) . .
C26 C27 C28 112.8(2) . .
C25 C27 Y1 101.03(14) . .
C26 C27 Y1 143.95(18) . .
C28 C27 Y1 60.86(11) . .
C25 C27 H27 107.3 . .
C26 C27 H27 107.3 . .
C28 C27 H27 107.3 . .
Y1 C27 H27 51.2 . .
C27 C28 Y1 87.37(13) . .
C27 C28 H28A 114.1 . .
Y1 C28 H28A 114.1 . .
C27 C28 H28B 114.1 . .
Y1 C28 H28B 114.1 . .
H28A C28 H28B 111.3 . .
C30 C29 H29A 109.2 . .
C30 C29 H29B 109.1 . .
H29A C29 H29B 109.5 . .
C30 C29 H29C 110.1 . .
H29A C29 H29C 109.5 . .
H29B C29 H29C 109.5 . .
C21 C30 C29 113.6(3) . .
C21 C30 C31 109.2(3) . .
C29 C30 C31 110.9(3) . .
C21 C30 H30 105.1 . .
C29 C30 H30 110.1 . .
C31 C30 H30 107.6 . .
C30 C31 H31A 107.5 . .
C30 C31 H31B 109.6 . .
H31A C31 H31B 109.5 . .
C30 C31 H31C 111.3 . .
H31A C31 H31C 109.5 . .
H31B C31 H31C 109.5 . .
Si1 C32 H32A 109.2 . .
Si1 C32 H32B 109.5 . .
H32A C32 H32B 109.5 . .
Si1 C32 H32C 109.7 . .
H32A C32 H32C 109.5 . .
H32B C32 H32C 109.5 . .
Si1 C33 H33A 110.0 . .
Si1 C33 H33B 110.1 . .
H33A C33 H33B 109.5 . .
Si1 C33 H33C 108.3 . .
H33A C33 H33C 109.5 . .
H33B C33 H33C 109.5 . .
C35 C34 C39 117.0(3) . .
C35 C34 Si1 121.1(2) . .
C39 C34 Si1 121.8(3) . .
C34 C35 C36 121.3(3) . .
C34 C35 H35 119.6 . .
C36 C35 H35 119.1 . .
C37 C36 C35 119.9(4) . .
C37 C36 H36 120.4 . .
C35 C36 H36 119.7 . .
C38 C37 C36 119.2(3) . .
C38 C37 H37 120.6 . .
C36 C37 H37 120.2 . .
C37 C38 C39 121.3(4) . .
C37 C38 H38 119.4 . .
C39 C38 H38 119.3 . .
C38 C39 C34 121.3(4) . .
C38 C39 H39 120.0 . .
C34 C39 H39 118.7 . .
C46 C40 C41 112.7(11) . .
C46 C40 C45 127.3(11) . .
C42 C41 C40 120.0 . .
C42 C41 H41 120.0 . .
C40 C41 H41 120.0 . .
C41 C42 C43 120.0 . .
C41 C42 H42 120.0 . .
C43 C42 H42 120.0 . .
C42 C43 C44 120.0 . .
C42 C43 H43 120.0 . .
C44 C43 H43 120.0 . .
C45 C44 C43 120.0 . .
C45 C44 H44 120.0 . .
C43 C44 H44 120.0 . .
C44 C45 C40 120.0 . .
C44 C45 H45 120.0 . .
C40 C45 H45 120.0 . .
C40 C46 H46A 109.5 . .
C40 C46 H46B 109.5 . .
H46A C46 H46B 109.5 . .
C40 C46 H46C 109.5 . .
H46A C46 H46C 109.5 . .
H46B C46 H46C 109.5 . .

loop_
_geom_bond_atom_site_label_1
_geom_bond_atom_site_label_2
_geom_bond_distance
_geom_bond_site_symmetry_2
Y1 N2 2.2960(19) .
Y1 C1 2.374(2) .
Y1 N1 2.3756(19) .
Y1 C28 2.474(2) 2_567
Y1 C28 2.573(2) .
Y1 C27 2.943(2) .
Y1 C6 3.015(2) .
Y1 Y1 3.5108(9) 2_567
Si1 C1 1.837(2) .
Si1 C32 1.869(3) .
Si1 C33 1.879(3) .
Si1 C34 1.883(3) .
N1 C4 1.322(3) .
N1 C8 1.444(3) .
N2 C6 1.336(3) .
N2 C20 1.440(3) .
C1 H1A 0.9900 .
C1 H1B 0.9900 .
C3 C4 1.514(3) .
C3 H3A 0.9800 .
C3 H3B 0.9800 .
C3 H3C 0.9800 .
C4 C5 1.414(3) .
C5 C6 1.411(3) .
C5 H5 0.9600 .
C6 C7 1.507(3) .
C7 H7A 0.9800 .
C7 H7B 0.9800 .
C7 H7C 0.9800 .
C8 C9 1.407(3) .
C8 C13 1.407(3) .
C9 C10 1.397(3) .
C9 C18 1.521(4) .
C10 C11 1.377(4) .
C10 H10 0.9600 .
C11 C12 1.374(4) .
C11 H11 0.9601 .
C12 C13 1.396(4) .
C12 H12 0.9600 .
C13 C15 1.518(4) .
C14 C15 1.527(4) .
C14 H14A 0.9600 .
C14 H14B 0.9601 .
C14 H14C 0.9601 .
C15 C16 1.530(4) .
C15 H15 0.9601 .
C16 H16A 0.9600 .
C16 H16B 0.9601 .
C16 H16C 0.9601 .
C17 C18 1.521(4) .
C17 H17A 0.9600 .
C17 H17B 0.9601 .
C17 H17C 0.9600 .
C18 C19 1.542(4) .
C18 H18 0.9600 .
C19 H19A 0.9600 .
C19 H19B 0.9601 .
C19 H19C 0.9600 .
C20 C21 1.400(4) .
C20 C25 1.404(4) .
C21 C22 1.402(4) .
C21 C30 1.504(4) .
C22 C23 1.370(4) .
C22 H22 0.9600 .
C23 C24 1.382(4) .
C23 H23 0.9600 .
C24 C25 1.395(3) .
C24 H24 0.9600 .
C25 C27 1.514(3) .
C26 C27 1.536(3) .
C26 H26A 0.9800 .
C26 H26B 0.9800 .
C26 H26C 0.9800 .
C27 C28 1.551(3) .
C27 H27 1.0000 .
C28 H28A 0.9900 .
C28 H28B 0.9900 .
C29 C30 1.533(5) .
C29 H29A 0.9600 .
C29 H29B 0.9600 .
C29 H29C 0.9600 .
C30 C31 1.535(5) .
C30 H30 0.9600 .
C31 H31A 0.9600 .
C31 H31B 0.9601 .
C31 H31C 0.9600 .
C32 H32A 0.9601 .
C32 H32B 0.9600 .
C32 H32C 0.9600 .
C33 H33A 0.9601 .
C33 H33B 0.9600 .
C33 H33C 0.9601 .
C34 C35 1.393(4) .
C34 C39 1.401(4) .
C35 C36 1.399(4) .
C35 H35 0.9601 .
C36 C37 1.387(6) .
C36 H36 0.9600 .
C37 C38 1.364(7) .
C37 H37 0.9600 .
C38 C39 1.379(5) .
C38 H38 0.9600 .
C39 H39 0.9599 .
C40 C46 1.379(19) .
C40 C41 1.3900 .
C40 C45 1.3900 .
C41 C42 1.3900 .
C41 H41 0.9500 .
C42 C43 1.3900 .
C42 H42 0.9500 .
C43 C44 1.3900 .
C43 H43 0.9500 .
C44 C45 1.3900 .
C44 H44 0.9500 .
C45 H45 0.9500 .
C46 H46A 0.9800 .
C46 H46B 0.9800 .
C46 H46C 0.9800 .

loop_
_geom_torsion_atom_site_label_1
_geom_torsion_atom_site_label_2
_geom_torsion_atom_site_label_3
_geom_torsion_atom_site_label_4
_geom_torsion
_geom_torsion_site_symmetry_1
N2 Y1 N1 C4 52.48(15) .
C1 Y1 N1 C4 -74.37(16) .
C28 Y1 N1 C4 178.09(16) 2_567
C28 Y1 N1 C4 89.4(3) .
C27 Y1 N1 C4 32.1(2) .
C6 Y1 N1 C4 29.96(14) .
Y1 Y1 N1 C4 161.59(12) 2_567
N2 Y1 N1 C8 -141.90(18) .
C1 Y1 N1 C8 91.24(18) .
C28 Y1 N1 C8 -16.29(17) 2_567
C28 Y1 N1 C8 -105.0(3) .
C27 Y1 N1 C8 -162.26(15) .
C6 Y1 N1 C8 -164.43(18) .
Y1 Y1 N1 C8 -32.80(19) 2_567
C1 Y1 N2 C6 44.53(19) .
N1 Y1 N2 C6 -58.54(16) .
C28 Y1 N2 C6 -139.00(15) 2_567
C28 Y1 N2 C6 131.40(16) .
C27 Y1 N2 C6 107.66(17) .
Y1 Y1 N2 C6 169.68(14) 2_567
C1 Y1 N2 C20 -98.61(19) .
N1 Y1 N2 C20 158.31(18) .
C28 Y1 N2 C20 77.85(19) 2_567
C28 Y1 N2 C20 -11.75(17) .
C27 Y1 N2 C20 -35.49(16) .
C6 Y1 N2 C20 -143.1(3) .
Y1 Y1 N2 C20 26.54(18) 2_567
C32 Si1 C1 Y1 -59.6(2) .
C33 Si1 C1 Y1 -179.99(19) .
C34 Si1 C1 Y1 59.3(2) .
N2 Y1 C1 Si1 -23.4(2) .
N1 Y1 C1 Si1 66.99(19) .
C28 Y1 C1 Si1 159.66(17) 2_567
C28 Y1 C1 Si1 -108.42(19) .
C27 Y1 C1 Si1 -76.76(19) .
C6 Y1 C1 Si1 -5.3(2) .
Y1 Y1 C1 Si1 -151.81(17) 2_567
C8 N1 C4 C5 169.4(2) .
Y1 N1 C4 C5 -23.9(3) .
C8 N1 C4 C3 -10.8(3) .
Y1 N1 C4 C3 155.9(2) .
N1 C4 C5 C6 -23.6(4) .
C3 C4 C5 C6 156.6(3) .
C20 N2 C6 C5 -175.2(2) .
Y1 N2 C6 C5 39.5(3) .
C20 N2 C6 C7 4.6(3) .
Y1 N2 C6 C7 -140.7(2) .
C20 N2 C6 Y1 145.3(3) .
C4 C5 C6 N2 14.4(4) .
C4 C5 C6 C7 -165.4(3) .
C4 C5 C6 Y1 41.7(3) .
C1 Y1 C6 N2 -144.22(16) .
N1 Y1 C6 N2 115.34(17) .
C28 Y1 C6 N2 58.8(2) 2_567
C28 Y1 C6 N2 -50.02(17) .
C27 Y1 C6 N2 -63.27(16) .
Y1 Y1 C6 N2 -13.65(19) 2_567
N2 Y1 C6 C5 -148.0(2) .
C1 Y1 C6 C5 67.80(16) .
N1 Y1 C6 C5 -32.65(14) .
C28 Y1 C6 C5 -89.22(17) 2_567
C28 Y1 C6 C5 161.99(14) .
C27 Y1 C6 C5 148.74(16) .
Y1 Y1 C6 C5 -161.63(12) 2_567
N2 Y1 C6 C7 78.8(3) .
C1 Y1 C6 C7 -65.5(3) .
N1 Y1 C6 C7 -165.9(3) .
C28 Y1 C6 C7 137.5(3) 2_567
C28 Y1 C6 C7 28.7(3) .
C27 Y1 C6 C7 15.5(3) .
Y1 Y1 C6 C7 65.1(3) 2_567
C4 N1 C8 C9 82.9(3) .
Y1 N1 C8 C9 -81.8(3) .
C4 N1 C8 C13 -101.0(3) .
Y1 N1 C8 C13 94.3(2) .
C13 C8 C9 C10 -0.8(4) .
N1 C8 C9 C10 175.2(2) .
C13 C8 C9 C18 179.8(2) .
N1 C8 C9 C18 -4.2(4) .
C8 C9 C10 C11 1.3(4) .
C18 C9 C10 C11 -179.3(3) .
C9 C10 C11 C12 -0.3(4) .
C10 C11 C12 C13 -1.2(5) .
C11 C12 C13 C8 1.6(4) .
C11 C12 C13 C15 -178.8(3) .
C9 C8 C13 C12 -0.6(4) .
N1 C8 C13 C12 -176.7(2) .
C9 C8 C13 C15 179.8(2) .
N1 C8 C13 C15 3.7(4) .
C12 C13 C15 C14 31.6(4) .
C8 C13 C15 C14 -148.8(3) .
C12 C13 C15 C16 -93.7(3) .
C8 C13 C15 C16 85.9(3) .
C10 C9 C18 C17 -64.7(3) .
C8 C9 C18 C17 114.6(3) .
C10 C9 C18 C19 58.7(3) .
C8 C9 C18 C19 -122.0(3) .
C6 N2 C20 C21 81.7(3) .
Y1 N2 C20 C21 -137.8(2) .
C6 N2 C20 C25 -99.7(3) .
Y1 N2 C20 C25 40.7(3) .
C25 C20 C21 C22 1.6(4) .
N2 C20 C21 C22 -179.9(2) .
C25 C20 C21 C30 -174.7(2) .
N2 C20 C21 C30 3.8(4) .
C20 C21 C22 C23 0.7(4) .
C30 C21 C22 C23 177.1(3) .
C21 C22 C23 C24 -2.0(4) .
C22 C23 C24 C25 1.0(4) .
C23 C24 C25 C20 1.3(4) .
C23 C24 C25 C27 -173.5(2) .
C21 C20 C25 C24 -2.6(4) .
N2 C20 C25 C24 178.9(2) .
C21 C20 C25 C27 172.3(2) .
N2 C20 C25 C27 -6.3(3) .
C24 C25 C27 C26 -32.6(3) .
C20 C25 C27 C26 152.7(2) .
C24 C25 C27 C28 93.4(3) .
C20 C25 C27 C28 -81.3(3) .
C24 C25 C27 Y1 156.1(2) .
C20 C25 C27 Y1 -18.6(2) .
N2 Y1 C27 C25 26.08(13) .
C1 Y1 C27 C25 161.27(15) .
N1 Y1 C27 C25 48.53(18) .
C28 Y1 C27 C25 -89.75(15) 2_567
C28 Y1 C27 C25 -104.21(19) .
C6 Y1 C27 C25 50.63(14) .
Y1 Y1 C27 C25 -95.45(13) 2_567
N2 Y1 C27 C26 -140.4(3) .
C1 Y1 C27 C26 -5.2(3) .
N1 Y1 C27 C26 -117.9(3) .
C28 Y1 C27 C26 103.8(3) 2_567
C28 Y1 C27 C26 89.4(3) .
C6 Y1 C27 C26 -115.8(3) .
Y1 Y1 C27 C26 98.1(3) 2_567
N2 Y1 C27 C28 130.29(14) .
C1 Y1 C27 C28 -94.52(14) .
N1 Y1 C27 C28 152.74(13) .
C28 Y1 C27 C28 14.46(19) 2_567
C6 Y1 C27 C28 154.84(14) .
Y1 Y1 C27 C28 8.76(12) 2_567
C25 C27 C28 Y1 92.99(16) .
C26 C27 C28 Y1 -140.32(18) .
N2 Y1 C28 C27 -43.38(13) .
C1 Y1 C28 C27 84.63(14) .
N1 Y1 C28 C27 -79.8(3) .
C28 Y1 C28 C27 -167.88(16) 2_567
C6 Y1 C28 C27 -24.66(14) .
Y1 Y1 C28 C27 -167.88(16) 2_567
C20 C21 C30 C29 -136.9(3) .
C22 C21 C30 C29 47.0(4) .
C20 C21 C30 C31 98.8(3) .
C22 C21 C30 C31 -77.4(3) .
C1 Si1 C34 C35 -73.7(3) .
C32 Si1 C34 C35 47.8(3) .
C33 Si1 C34 C35 162.9(2) .
C1 Si1 C34 C39 105.5(3) .
C32 Si1 C34 C39 -132.9(3) .
C33 Si1 C34 C39 -17.9(3) .
C39 C34 C35 C36 0.5(4) .
Si1 C34 C35 C36 179.8(2) .
C34 C35 C36 C37 0.0(5) .
C35 C36 C37 C38 -0.9(5) .
C36 C37 C38 C39 1.3(6) .
C37 C38 C39 C34 -0.8(6) .
C35 C34 C39 C38 -0.1(5) .
Si1 C34 C39 C38 -179.4(3) .
